data_2016339
loop_
_publ_author_name
'Yang, Shu-Ping'
'Han, Li-Jun'
'Xia, Hai-Tao'
'Wang, Da-Qi'
'Liu, Yu-Fen'

_publ_section_title
;The dinuclear copper(II) complexes
 di-\m-chlorido-bis{[<i>N</i>,<i>N</i>'-bis(4-chlorobenzyl)propane-1,2-diamine]chloridocopper(II)}
 and
 di-\m-chlorido-bis{[<i>N</i>,<i>N</i>'-bis(3,4-methylenedioxybenzyl)propane-1,2-diamine]chloridocopper(II)}
;
_journal_coeditor_code HJ3060
_journal_issue 12
_journal_name_full 'Acta Crystallographica Section C'
_journal_page_first m610
_journal_page_last m614
_journal_paper_doi 10.1107/S0108270107058519
_journal_volume 63
_journal_year 2007
_chemical_formula_iupac '[Cu Cl2 (C19 H22 N2 O4)]'
_chemical_formula_moiety 'C19 H22 Cl2 Cu N2 O4'
_chemical_formula_sum 'C19 H22 Cl2 Cu N2 O4'
_chemical_formula_weight 476.82
_chemical_name_systematic
;
di-\m-chlorido-bis{[N,N'-bis(3,4-methylenedioxybenzyl)propane-1,2-
diamine]chloridocopper(II)}
;
_space_group_IT_number 14
_symmetry_cell_setting monoclinic
_symmetry_space_group_name_Hall '-P 2ybc'
_symmetry_space_group_name_H-M 'P 1 21/c 1'
_atom_sites_solution_hydrogens geom
_atom_sites_solution_primary direct
_atom_sites_solution_secondary difmap
_audit_creation_method SHELXL-97
_cell_angle_alpha 90.00
_cell_angle_beta 98.140(2)
_cell_angle_gamma 90.00
_cell_formula_units_Z 4
_cell_length_a 12.2965(13)
_cell_length_b 11.0554(12)
_cell_length_c 15.822(2)
_cell_measurement_reflns_used 2094
_cell_measurement_temperature 298(2)
_cell_measurement_theta_max 24.143
_cell_measurement_theta_min 2.495
_cell_volume 2129.2(4)
_computing_cell_refinement 'SAINT (Siemens, 1996)'
_computing_data_collection 'SMART (Siemens, 1996)'
_computing_data_reduction 'SAINT (Siemens, 1996)'
_computing_molecular_graphics 'SHELXTL (Sheldrick, 1997b)'
_computing_publication_material 'SHELXTL (Sheldrick, 1997b)'
_computing_structure_refinement 'SHELXL97 (Sheldrick, 1997a)'
_computing_structure_solution 'SHELXS97 (Sheldrick, 1997a)'
_diffrn_ambient_temperature 298(2)
_diffrn_measured_fraction_theta_full 0.994
_diffrn_measured_fraction_theta_max 0.994
_diffrn_measurement_device_type 'Bruker SMART CCD area-detector'
_diffrn_measurement_method '\f and \w'
_diffrn_radiation_monochromator graphite
_diffrn_radiation_source 'fine-focus sealed tube'
_diffrn_radiation_type MoK\a
_diffrn_radiation_wavelength 0.71073
_diffrn_reflns_av_R_equivalents 0.1615
_diffrn_reflns_av_sigmaI/netI 0.1491
_diffrn_reflns_limit_h_max 6
_diffrn_reflns_limit_h_min -14
_diffrn_reflns_limit_k_max 13
_diffrn_reflns_limit_k_min -13
_diffrn_reflns_limit_l_max 18
_diffrn_reflns_limit_l_min -18
_diffrn_reflns_number 10028
_diffrn_reflns_theta_full 25.00
_diffrn_reflns_theta_max 25.00
_diffrn_reflns_theta_min 1.67
_diffrn_standards_interval_count 0
_diffrn_standards_number 0
_exptl_absorpt_coefficient_mu 1.303
_exptl_absorpt_correction_T_max 0.6881
_exptl_absorpt_correction_T_min 0.5916
_exptl_absorpt_correction_type multi-scan
_exptl_absorpt_process_details '(SADABS; Sheldrick, 1996)'
_exptl_crystal_colour green
_exptl_crystal_density_diffrn 1.487
_exptl_crystal_density_method 'not measured'
_exptl_crystal_description block
_exptl_crystal_F_000 980
_exptl_crystal_size_max 0.45
_exptl_crystal_size_mid 0.37
_exptl_crystal_size_min 0.31
_refine_diff_density_max 1.120
_refine_diff_density_min -0.643
_refine_ls_extinction_method none
_refine_ls_goodness_of_fit_ref 1.136
_refine_ls_hydrogen_treatment constr
_refine_ls_matrix_type full
_refine_ls_number_parameters 254
_refine_ls_number_reflns 3730
_refine_ls_number_restraints 0
_refine_ls_restrained_S_all 1.136
_refine_ls_R_factor_all 0.1491
_refine_ls_R_factor_gt 0.0632
_refine_ls_shift/su_max 0.000
_refine_ls_shift/su_mean 0.000
_refine_ls_structure_factor_coef Fsqd
_refine_ls_weighting_details 'calc w=1/[\s^2^(Fo^2^)+(0.0590P)^2^+3.0479P] where P=(Fo^2^+2Fc^2^)/3'
_refine_ls_weighting_scheme calc
_refine_ls_wR_factor_gt 0.1478
_refine_ls_wR_factor_ref 0.2165
_reflns_number_gt 2008
_reflns_number_total 3730
_reflns_threshold_expression >2sigma(I)
_cod_data_source_file hj3060.cif
_cod_data_source_block II
_cod_depositor_comments
;
The following automatic conversions were performed:
'_symmetry_cell_setting' value 'Monoclinic' changed to 'monoclinic'
according to '/home/saulius/struct/CIF-dictionaries/cif_core.dic'
dictionary named 'cif_core.dic' version 2.4.1 from 2010-06-29.

Automatic conversion script
Id: cif_fix_enum 1527 2010-12-29 10:47:43Z saulius 

The following automatic conversions were performed:

'_symmetry_cell_setting' value 'Monoclinic' changed to 'monoclinic'
according to /home/saulius/struct/CIF-dictionaries/cif_core.dic
dictionary named 'cif_core.dic' version 2.4.1 from 2010-06-29.

Automatic conversion script
Id: cif_fix_values 1715 2011-07-08 13:25:40Z adriana 

2017-05-18
Z value and formula fixed to values more according to usual
chemical conventions.                 miguel
;
_cod_original_formula_sum 'C38 H44 Cl4 Cu2 N4 O8'
_cod_original_formula_weight 953.65
_cod_original_formula_moiety 'C38 H44 Cl4 Cu2 N4 O8'
_cod_original_formula_iupac '[Cu2 Cl4 (C19 H22 N2 O4)2]'
_cod_original_formula_units_Z 2
_cod_original_sg_symbol_H-M 'P 21/c'
_cod_database_code 2016339
_cod_database_fobs_code 2016339

loop_
_symmetry_equiv_pos_as_xyz
'x, y, z'
'-x, y+1/2, -z+1/2'
'-x, -y, -z'
'x, -y-1/2, z-1/2'

loop_
_atom_site_type_symbol
_atom_site_label
_atom_site_fract_x
_atom_site_fract_y
_atom_site_fract_z
_atom_site_U_iso_or_equiv
_atom_site_adp_type
_atom_site_calc_flag
_atom_site_refinement_flags
_atom_site_occupancy
Cu Cu1 0.54541(8) 0.43043(8) 0.40956(6) 0.0360(3) Uani d . 1
Cl Cl1 0.56158(18) 0.63216(17) 0.43920(13) 0.0444(6) Uani d . 1
Cl Cl2 0.37692(16) 0.44497(17) 0.32916(12) 0.0384(5) Uani d . 1
O O1 1.1333(6) 0.2222(7) 0.5665(5) 0.079(2) Uani d . 1
O O2 1.1506(6) 0.2989(7) 0.7031(4) 0.081(2) Uani d . 1
O O3 0.6540(5) 0.6293(6) 0.1355(4) 0.067(2) Uani d . 1
O O4 0.8296(5) 0.5707(6) 0.1196(4) 0.0583(17) Uani d . 1
N N1 0.6829(5) 0.3962(6) 0.4935(4) 0.0381(16) Uani d . 1
H H1 0.6713 0.4287 0.5443 0.046 Uiso calc R 1
N N2 0.5678(5) 0.2588(5) 0.3672(4) 0.0348(16) Uani d . 1
H H2 0.5091 0.2159 0.3800 0.042 Uiso calc R 1
C C1 0.6828(7) 0.2600(7) 0.5049(5) 0.042(2) Uani d . 1
H H1A 0.6247 0.2363 0.5371 0.050 Uiso calc R 1
H H1B 0.7524 0.2337 0.5362 0.050 Uiso calc R 1
C C2 0.6649(7) 0.2016(7) 0.4170(5) 0.039(2) Uani d . 1
H H2A 0.7289 0.2201 0.3888 0.047 Uiso calc R 1
C C3 0.6573(9) 0.0639(7) 0.4251(6) 0.066(3) Uani d . 1
H H3A 0.5965 0.0436 0.4543 0.099 Uiso calc R 1
H H3B 0.7241 0.0336 0.4569 0.099 Uiso calc R 1
H H3C 0.6467 0.0283 0.3692 0.099 Uiso calc R 1
C C4 0.7857(7) 0.4469(8) 0.4740(6) 0.049(2) Uani d . 1
H H4A 0.7796 0.5344 0.4729 0.059 Uiso calc R 1
H H4B 0.7969 0.4206 0.4174 0.059 Uiso calc R 1
C C5 0.8847(6) 0.4120(7) 0.5363(5) 0.041(2) Uani d . 1
C C6 0.9618(7) 0.3294(8) 0.5136(6) 0.049(2) Uani d . 1
H H6 0.9549 0.2969 0.4589 0.059 Uiso calc R 1
C C7 1.0472(7) 0.2982(9) 0.5739(6) 0.052(2) Uani d . 1
C C8 1.0592(7) 0.3451(9) 0.6557(6) 0.053(2) Uani d . 1
C C9 0.9841(7) 0.4247(9) 0.6800(6) 0.060(3) Uani d . 1
H H9 0.9912 0.4551 0.7353 0.072 Uiso calc R 1
C C10 0.8966(7) 0.4585(8) 0.6185(6) 0.054(3) Uani d . 1
H H10 0.8451 0.5134 0.6330 0.065 Uiso calc R 1
C C11 1.1997(8) 0.2212(11) 0.6477(7) 0.075(3) Uani d . 1
H H11A 1.2732 0.2491 0.6424 0.090 Uiso calc R 1
H H11B 1.2048 0.1397 0.6705 0.090 Uiso calc R 1
C C12 0.5659(7) 0.2435(7) 0.2716(5) 0.042(2) Uani d . 1
H H12A 0.5853 0.1608 0.2598 0.050 Uiso calc R 1
H H12B 0.4920 0.2581 0.2430 0.050 Uiso calc R 1
C C13 0.6429(7) 0.3269(7) 0.2362(5) 0.0350(19) Uani d . 1
C C14 0.6058(7) 0.4436(7) 0.2080(5) 0.041(2) Uani d . 1
H H14 0.5359 0.4704 0.2149 0.049 Uiso calc R 1
C C15 0.6743(8) 0.5138(7) 0.1712(5) 0.043(2) Uani d . 1
C C16 0.7790(7) 0.4808(7) 0.1605(5) 0.041(2) Uani d . 1
C C17 0.8188(8) 0.3702(8) 0.1886(5) 0.050(2) Uani d . 1
H H17 0.8900 0.3463 0.1831 0.060 Uiso calc R 1
C C18 0.7476(7) 0.2941(7) 0.2262(5) 0.043(2) Uani d . 1
H H18 0.7728 0.2181 0.2451 0.051 Uiso calc R 1
C C19 0.7520(8) 0.6666(8) 0.1051(6) 0.056(2) Uani d . 1
H H19A 0.7810 0.7388 0.1351 0.068 Uiso calc R 1
H H19B 0.7371 0.6850 0.0447 0.068 Uiso calc R 1

loop_
_atom_site_aniso_label
_atom_site_aniso_U_11
_atom_site_aniso_U_22
_atom_site_aniso_U_33
_atom_site_aniso_U_12
_atom_site_aniso_U_13
_atom_site_aniso_U_23
Cu1 0.0484(7) 0.0262(5) 0.0315(6) 0.0033(5) -0.0014(4) -0.0017(4)
Cl1 0.0587(14) 0.0258(10) 0.0474(12) -0.0026(10) 0.0033(10) -0.0019(9)
Cl2 0.0439(12) 0.0357(11) 0.0339(11) 0.0037(9) -0.0006(9) 0.0004(9)
O1 0.068(5) 0.100(6) 0.069(5) 0.028(4) 0.003(4) -0.019(4)
O2 0.063(5) 0.102(6) 0.068(5) 0.026(4) -0.020(4) -0.024(4)
O3 0.072(5) 0.044(4) 0.089(5) 0.010(4) 0.026(4) 0.028(4)
O4 0.064(4) 0.051(4) 0.064(4) -0.004(4) 0.022(3) 0.006(3)
N1 0.053(4) 0.034(4) 0.027(3) 0.015(3) 0.003(3) -0.001(3)
N2 0.049(4) 0.028(3) 0.025(3) 0.003(3) -0.004(3) -0.001(3)
C1 0.061(6) 0.034(4) 0.029(4) 0.004(4) 0.000(4) 0.011(4)
C2 0.049(5) 0.031(4) 0.034(5) 0.008(4) -0.004(4) 0.004(4)
C3 0.096(8) 0.029(5) 0.067(7) 0.004(5) -0.011(6) 0.002(4)
C4 0.050(6) 0.046(5) 0.055(6) -0.006(5) 0.016(5) 0.005(4)
C5 0.037(5) 0.033(5) 0.051(5) -0.003(4) 0.000(4) -0.004(4)
C6 0.047(5) 0.059(6) 0.041(5) -0.008(5) 0.008(4) -0.004(5)
C7 0.039(5) 0.054(6) 0.062(6) 0.001(5) 0.010(5) -0.009(5)
C8 0.037(5) 0.059(6) 0.062(6) -0.003(5) 0.000(5) -0.010(5)
C9 0.051(6) 0.066(7) 0.059(6) 0.004(5) -0.004(5) -0.027(5)
C10 0.041(5) 0.045(5) 0.075(7) 0.005(4) 0.002(5) -0.019(5)
C11 0.055(7) 0.084(8) 0.083(8) 0.022(6) 0.004(6) 0.010(7)
C12 0.063(6) 0.036(5) 0.023(4) 0.009(4) -0.005(4) -0.006(4)
C13 0.044(5) 0.037(4) 0.022(4) 0.005(4) 0.000(4) 0.003(3)
C14 0.043(5) 0.040(5) 0.041(5) 0.008(4) 0.012(4) 0.004(4)
C15 0.058(6) 0.034(4) 0.040(5) 0.008(4) 0.014(4) 0.006(4)
C16 0.047(5) 0.039(5) 0.037(5) 0.001(4) 0.006(4) -0.002(4)
C17 0.053(6) 0.054(6) 0.044(5) 0.007(5) 0.011(5) -0.011(5)
C18 0.053(6) 0.036(5) 0.036(5) 0.006(4) -0.001(4) 0.000(4)
C19 0.067(7) 0.045(5) 0.060(6) -0.004(5) 0.015(5) 0.006(5)

loop_
_atom_type_symbol
_atom_type_description
_atom_type_scat_dispersion_real
_atom_type_scat_dispersion_imag
_atom_type_scat_source
C C 0.0033 0.0016 'International Tables Vol C Tables 4.2.6.8 and 6.1.1.4'
H H 0.0000 0.0000 'International Tables Vol C Tables 4.2.6.8 and 6.1.1.4'
N N 0.0061 0.0033 'International Tables Vol C Tables 4.2.6.8 and 6.1.1.4'
O O 0.0106 0.0060 'International Tables Vol C Tables 4.2.6.8 and 6.1.1.4'
Cu Cu 0.3201 1.2651 'International Tables Vol C Tables 4.2.6.8 and 6.1.1.4'
Cl Cl 0.1484 0.1585 'International Tables Vol C Tables 4.2.6.8 and 6.1.1.4'

loop_
_geom_angle_atom_site_label_1
_geom_angle_atom_site_label_2
_geom_angle_atom_site_label_3
_geom_angle_site_symmetry_1
_geom_angle_site_symmetry_3
_geom_angle
_geom_angle_publ_flag
N1 Cu1 N2 . . 84.5(2) y
N1 Cu1 Cl2 . . 170.0(2) y
N2 Cu1 Cl2 . . 92.1(2) y
N1 Cu1 Cl1 . . 90.4(2) y
N2 Cu1 Cl1 . . 164.3(2) y
Cl2 Cu1 Cl1 . . 95.26(8) y
N1 Cu1 Cl1 . 3_666 81.5(2) y
N2 Cu1 Cl1 . 3_666 98.3(2) y
Cl2 Cu1 Cl1 . 3_666 89.70(7) y
Cl1 Cu1 Cl1 . 3_666 95.61(7) y
N1 Cu1 Cu1 . 3_666 83.2(2) ?
N2 Cu1 Cu1 . 3_666 137.40(18) ?
Cl2 Cu1 Cu1 . 3_666 93.11(6) ?
Cl1 Cu1 Cu1 . 3_666 56.04(6) ?
Cl1 Cu1 Cu1 3_666 3_666 39.57(4) ?
Cu1 Cl1 Cu1 . 3_666 84.39(7) y
C7 O1 C11 . . 106.2(7) ?
C8 O2 C11 . . 106.0(7) ?
C15 O3 C19 . . 106.8(7) ?
C16 O4 C19 . . 106.0(6) ?
C4 N1 C1 . . 115.0(6) ?
C4 N1 Cu1 . . 117.2(5) ?
C1 N1 Cu1 . . 104.4(5) ?
C4 N1 H1 . . 106.5 ?
C1 N1 H1 . . 106.5 ?
Cu1 N1 H1 . . 106.5 ?
C2 N2 C12 . . 112.4(6) ?
C2 N2 Cu1 . . 111.0(4) ?
C12 N2 Cu1 . . 116.5(4) ?
C2 N2 H2 . . 105.3 ?
C12 N2 H2 . . 105.3 ?
Cu1 N2 H2 . . 105.3 ?
N1 C1 C2 . . 108.3(6) ?
N1 C1 H1A . . 110.0 ?
C2 C1 H1A . . 110.0 ?
N1 C1 H1B . . 110.0 ?
C2 C1 H1B . . 110.0 ?
H1A C1 H1B . . 108.4 ?
N2 C2 C1 . . 108.0(6) ?
N2 C2 C3 . . 114.6(7) ?
C1 C2 C3 . . 110.4(7) ?
N2 C2 H2A . . 107.9 ?
C1 C2 H2A . . 107.9 ?
C3 C2 H2A . . 107.9 ?
C2 C3 H3A . . 109.5 ?
C2 C3 H3B . . 109.5 ?
H3A C3 H3B . . 109.5 ?
C2 C3 H3C . . 109.5 ?
H3A C3 H3C . . 109.5 ?
H3B C3 H3C . . 109.5 ?
N1 C4 C5 . . 114.1(7) ?
N1 C4 H4A . . 108.7 ?
C5 C4 H4A . . 108.7 ?
N1 C4 H4B . . 108.7 ?
C5 C4 H4B . . 108.7 ?
H4A C4 H4B . . 107.6 ?
C10 C5 C6 . . 119.8(8) ?
C10 C5 C4 . . 119.2(8) ?
C6 C5 C4 . . 121.0(8) ?
C7 C6 C5 . . 118.0(8) ?
C7 C6 H6 . . 121.0 ?
C5 C6 H6 . . 121.0 ?
C6 C7 O1 . . 128.7(9) ?
C6 C7 C8 . . 122.1(9) ?
O1 C7 C8 . . 109.2(8) ?
O2 C8 C9 . . 128.6(9) ?
O2 C8 C7 . . 110.2(8) ?
C9 C8 C7 . . 121.2(9) ?
C8 C9 C10 . . 117.4(9) ?
C8 C9 H9 . . 121.3 ?
C10 C9 H9 . . 121.3 ?
C5 C10 C9 . . 121.6(8) ?
C5 C10 H10 . . 119.2 ?
C9 C10 H10 . . 119.2 ?
O1 C11 O2 . . 108.3(8) ?
O1 C11 H11A . . 110.0 ?
O2 C11 H11A . . 110.0 ?
O1 C11 H11B . . 110.0 ?
O2 C11 H11B . . 110.0 ?
H11A C11 H11B . . 108.4 ?
C13 C12 N2 . . 112.7(6) ?
C13 C12 H12A . . 109.1 ?
N2 C12 H12A . . 109.1 ?
C13 C12 H12B . . 109.1 ?
N2 C12 H12B . . 109.1 ?
H12A C12 H12B . . 107.8 ?
C18 C13 C14 . . 118.1(8) ?
C18 C13 C12 . . 122.6(7) ?
C14 C13 C12 . . 119.3(7) ?
C15 C14 C13 . . 118.1(8) ?
C15 C14 H14 . . 121.0 ?
C13 C14 H14 . . 121.0 ?
C14 C15 C16 . . 124.0(8) ?
C14 C15 O3 . . 128.0(8) ?
C16 C15 O3 . . 108.0(8) ?
C17 C16 C15 . . 119.8(8) ?
C17 C16 O4 . . 129.2(8) ?
C15 C16 O4 . . 111.1(7) ?
C16 C17 C18 . . 117.2(8) ?
C16 C17 H17 . . 121.4 ?
C18 C17 H17 . . 121.4 ?
C13 C18 C17 . . 122.9(8) ?
C13 C18 H18 . . 118.5 ?
C17 C18 H18 . . 118.5 ?
O3 C19 O4 . . 108.1(7) ?
O3 C19 H19A . . 110.1 ?
O4 C19 H19A . . 110.1 ?
O3 C19 H19B . . 110.1 ?
O4 C19 H19B . . 110.1 ?
H19A C19 H19B . . 108.4 ?

loop_
_geom_bond_atom_site_label_1
_geom_bond_atom_site_label_2
_geom_bond_site_symmetry_2
_geom_bond_distance
_geom_bond_publ_flag
Cu1 N1 . 2.032(6) y
Cu1 N2 . 2.044(6) y
Cu1 Cl2 . 2.278(2) y
Cu1 Cl1 . 2.282(2) y
Cu1 Cl1 3_666 2.971(2) y
Cu1 Cu1 3_666 3.565(2) y
Cl1 Cu1 3_666 2.971(2) ?
O1 C7 . 1.371(10) ?
O1 C11 . 1.420(12) ?
O2 C8 . 1.360(10) ?
O2 C11 . 1.422(12) ?
O3 C15 . 1.404(10) ?
O3 C19 . 1.422(10) ?
O4 C16 . 1.381(10) ?
O4 C19 . 1.423(10) ?
N1 C4 . 1.456(10) ?
N1 C1 . 1.517(10) ?
N1 H1 . 0.9100 ?
N2 C2 . 1.477(9) ?
N2 C12 . 1.519(9) ?
N2 H2 . 0.9100 ?
C1 C2 . 1.521(10) ?
C1 H1A . 0.9700 ?
C1 H1B . 0.9700 ?
C2 C3 . 1.531(11) ?
C2 H2A . 0.9800 ?
C3 H3A . 0.9600 ?
C3 H3B . 0.9600 ?
C3 H3C . 0.9600 ?
C4 C5 . 1.504(11) ?
C4 H4A . 0.9700 ?
C4 H4B . 0.9700 ?
C5 C10 . 1.387(12) ?
C5 C6 . 1.399(11) ?
C6 C7 . 1.360(12) ?
C6 H6 . 0.9300 ?
C7 C8 . 1.382(12) ?
C8 C9 . 1.369(12) ?
C9 C10 . 1.395(12) ?
C9 H9 . 0.9300 ?
C10 H10 . 0.9300 ?
C11 H11A . 0.9700 ?
C11 H11B . 0.9700 ?
C12 C13 . 1.486(11) ?
C12 H12A . 0.9700 ?
C12 H12B . 0.9700 ?
C13 C18 . 1.369(11) ?
C13 C14 . 1.419(10) ?
C14 C15 . 1.338(11) ?
C14 H14 . 0.9300 ?
C15 C16 . 1.373(11) ?
C16 C17 . 1.368(11) ?
C17 C18 . 1.405(12) ?
C17 H17 . 0.9300 ?
C18 H18 . 0.9300 ?
C19 H19A . 0.9700 ?
C19 H19B . 0.9700 ?

loop_
_geom_hbond_atom_site_label_D
_geom_hbond_atom_site_label_H
_geom_hbond_atom_site_label_A
_geom_hbond_site_symmetry_A
_geom_hbond_distance_DH
_geom_hbond_distance_HA
_geom_hbond_distance_DA
_geom_hbond_angle_DHA
N1 H1 Cl2 3_666 0.91 2.58 3.476(6) 169.1
N2 H2 O3 2_645 0.91 2.20 3.075(9) 159.9
C12 H12A Cl2 2_645 0.97 2.84 3.774(8) 161.6
C11 H11A Cl1 3_766 0.97 2.87 3.779(11) 155.6

loop_
_geom_torsion_atom_site_label_1
_geom_torsion_atom_site_label_2
_geom_torsion_atom_site_label_3
_geom_torsion_atom_site_label_4
_geom_torsion_site_symmetry_1
_geom_torsion_site_symmetry_4
_geom_torsion
N1 Cu1 Cl1 Cu1 . 3_666 -81.51(19)
N2 Cu1 Cl1 Cu1 . 3_666 -152.2(6)
Cl2 Cu1 Cl1 Cu1 . 3_666 90.21(7)
Cl1 Cu1 Cl1 Cu1 3_666 3_666 0.0
N2 Cu1 N1 C4 . . 101.1(6)
Cl2 Cu1 N1 C4 . . 171.3(8)
Cl1 Cu1 N1 C4 . . -64.0(6)
Cl1 Cu1 N1 C4 3_666 . -159.6(6)
Cu1 Cu1 N1 C4 3_666 . -119.7(6)
N2 Cu1 N1 C1 . . -27.4(5)
Cl2 Cu1 N1 C1 . . 42.8(13)
Cl1 Cu1 N1 C1 . . 167.5(5)
Cl1 Cu1 N1 C1 3_666 . 71.9(5)
Cu1 Cu1 N1 C1 3_666 . 111.8(5)
N1 Cu1 N2 C2 . . 0.8(5)
Cl2 Cu1 N2 C2 . . -169.7(5)
Cl1 Cu1 N2 C2 . . 72.3(8)
Cl1 Cu1 N2 C2 3_666 . -79.7(5)
Cu1 Cu1 N2 C2 3_666 . -72.8(6)
N1 Cu1 N2 C12 . . -129.5(6)
Cl2 Cu1 N2 C12 . . 59.9(5)
Cl1 Cu1 N2 C12 . . -58.1(9)
Cl1 Cu1 N2 C12 3_666 . 149.9(5)
Cu1 Cu1 N2 C12 3_666 . 156.8(4)
C4 N1 C1 C2 . . -80.3(8)
Cu1 N1 C1 C2 . . 49.5(7)
C12 N2 C2 C1 . . 158.9(6)
Cu1 N2 C2 C1 . . 26.3(7)
C12 N2 C2 C3 . . -77.7(9)
Cu1 N2 C2 C3 . . 149.8(6)
N1 C1 C2 N2 . . -50.7(9)
N1 C1 C2 C3 . . -176.6(7)
C1 N1 C4 C5 . . -53.5(9)
Cu1 N1 C4 C5 . . -176.7(5)
N1 C4 C5 C10 . . -69.7(10)
N1 C4 C5 C6 . . 107.3(9)
C10 C5 C6 C7 . . -0.5(13)
C4 C5 C6 C7 . . -177.5(8)
C5 C6 C7 O1 . . -178.4(9)
C5 C6 C7 C8 . . 0.2(14)
C11 O1 C7 C6 . . 179.7(10)
C11 O1 C7 C8 . . 1.0(11)
C11 O2 C8 C9 . . -179.8(11)
C11 O2 C8 C7 . . 1.3(11)
C6 C7 C8 O2 . . 179.8(9)
O1 C7 C8 O2 . . -1.4(11)
C6 C7 C8 C9 . . 0.8(15)
O1 C7 C8 C9 . . 179.6(9)
O2 C8 C9 C10 . . 179.9(9)
C7 C8 C9 C10 . . -1.3(15)
C6 C5 C10 C9 . . -0.1(14)
C4 C5 C10 C9 . . 177.0(8)
C8 C9 C10 C5 . . 1.0(14)
C7 O1 C11 O2 . . -0.2(11)
C8 O2 C11 O1 . . -0.7(12)
C2 N2 C12 C13 . . -77.2(8)
Cu1 N2 C12 C13 . . 52.6(8)
N2 C12 C13 C18 . . 94.1(9)
N2 C12 C13 C14 . . -88.7(8)
C18 C13 C14 C15 . . 1.7(11)
C12 C13 C14 C15 . . -175.6(7)
C13 C14 C15 C16 . . -1.2(13)
C13 C14 C15 O3 . . 177.1(8)
C19 O3 C15 C14 . . 179.6(9)
C19 O3 C15 C16 . . -1.8(9)
C14 C15 C16 C17 . . -0.2(13)
O3 C15 C16 C17 . . -178.9(7)
C14 C15 C16 O4 . . 179.2(8)
O3 C15 C16 O4 . . 0.5(10)
C19 O4 C16 C17 . . -179.7(9)
C19 O4 C16 C15 . . 1.0(9)
C15 C16 C17 C18 . . 1.2(12)
O4 C16 C17 C18 . . -178.1(8)
C14 C13 C18 C17 . . -0.7(12)
C12 C13 C18 C17 . . 176.5(7)
C16 C17 C18 C13 . . -0.7(12)
C15 O3 C19 O4 . . 2.4(10)
C16 O4 C19 O3 . . -2.1(9)
